data_1575856
loop_
_publ_author_name
'Fu, Wei'
'Simon, Martin'
'Golz, Christopher'
'Alcarazo, Manuel'

_publ_section_title
;
 Enantioselective synthesis and racemization dynamics of
 trithia[5]helicenes derived from the
 dithieno[2,3-<i>b</i>:3',2'-<i>d</i>]-thiophene unit.
;
_journal_issue 41
_journal_name_full 'Chemical science'
_journal_page_first 19172
_journal_page_last 19177
_journal_paper_doi 10.1039/d5sc06132f
_journal_volume 16
_journal_year 2025
_chemical_formula_moiety 'C44 H28.001 Br2.024 O2 S3'
_chemical_formula_sum 'C44 H28 Br2.03 O2 S3'
_chemical_formula_weight 846.66
_space_group_crystal_system triclinic
_space_group_IT_number 2
_space_group_name_Hall '-P 1'
_space_group_name_H-M_alt 'P -1'
_atom_sites_solution_hydrogens geom
_atom_sites_solution_primary dual
_audit_creation_date 2024-05-14
_audit_creation_method
;FinalCif V137 by Daniel Kratzert, Freiburg 2024, 
https://dkratzert.de/finalcif.html
;
_audit_update_record
;
2025-08-08 deposited with the CCDC.	2025-09-11 downloaded from the CCDC.
;
_cell_angle_alpha 101.759(2)
_cell_angle_beta 107.913(2)
_cell_angle_gamma 105.919(2)
_cell_formula_units_Z 2
_cell_length_a 11.8299(7)
_cell_length_b 12.3531(10)
_cell_length_c 13.5200(11)
_cell_measurement_reflns_used 9680
_cell_measurement_temperature 100.00
_cell_measurement_theta_max 29.674
_cell_measurement_theta_min 2.808
_cell_volume 1715.9(2)
_computing_cell_refinement 'SAINT V8.40B (?, 2016)'
_computing_data_collection 'Bruker BIS V6.2.15/2021-03-16 and APEX4 2022.1-1'
_computing_data_reduction 'SAINT V8.40B (?, 2016)'
_computing_molecular_graphics 'Olex2 1.5 (Dolomanov et al., 2009)'
_computing_publication_material 'Olex2 1.5 (Dolomanov et al., 2009)'
_computing_structure_refinement 'XL  (Sheldrick, 2008)'
_computing_structure_solution 'XT  (Sheldrick, 2015)'
_diffrn_ambient_environment N~2~
_diffrn_ambient_temperature 100.00
_diffrn_detector CPAD
_diffrn_detector_area_resol_mean 7.41
_diffrn_detector_type 'Bruker PHOTON III'
_diffrn_measured_fraction_theta_full 1.000
_diffrn_measured_fraction_theta_max 0.998
_diffrn_measurement_device 'four-circle diffractometer'
_diffrn_measurement_device_type 'Bruker D8 VENTURE dual wavelength Mo/Cu'
_diffrn_measurement_method '\w and \f scans'
_diffrn_measurement_specimen_support 'MiTeGen micromount'
_diffrn_radiation_monochromator 'mirror optics'
_diffrn_radiation_probe x-ray
_diffrn_radiation_type MoK\a
_diffrn_radiation_wavelength 0.71073
_diffrn_reflns_av_R_equivalents 0.0431
_diffrn_reflns_av_unetI/netI 0.0221
_diffrn_reflns_Laue_measured_fraction_full 1.000
_diffrn_reflns_Laue_measured_fraction_max 0.998
_diffrn_reflns_limit_h_max 13
_diffrn_reflns_limit_h_min -16
_diffrn_reflns_limit_k_max 17
_diffrn_reflns_limit_k_min -17
_diffrn_reflns_limit_l_max 18
_diffrn_reflns_limit_l_min -18
_diffrn_reflns_number 91379
_diffrn_reflns_point_group_measured_fraction_full 1.000
_diffrn_reflns_point_group_measured_fraction_max 0.998
_diffrn_reflns_theta_full 25.242
_diffrn_reflns_theta_max 29.682
_diffrn_reflns_theta_min 1.941
_diffrn_source 'microfocus sealed X-ray tube'
_diffrn_source_current 1.0
_diffrn_source_power 0.05
_diffrn_source_type 'Incoatec I\ms'
_diffrn_source_voltage 50.0
_diffrn_standards_number 0
_exptl_absorpt_coefficient_mu 2.615
_exptl_absorpt_correction_T_max 0.9828
_exptl_absorpt_correction_T_min 0.4538
_exptl_absorpt_correction_type numerical
_exptl_absorpt_process_details
;
SADABS-2016/2 (Bruker,2016/2) was used for absorption correction.
wR2(int) was 0.1402 before and 0.0500 after correction.
The Ratio of minimum to maximum transmission is 0.4617.
The \l/2 correction factor is Not present.
;
_exptl_crystal_colour orange
_exptl_crystal_colour_primary orange
_exptl_crystal_density_diffrn 1.639
_exptl_crystal_description plate
_exptl_crystal_F_000 854
_exptl_crystal_size_max 0.362
_exptl_crystal_size_mid 0.284
_exptl_crystal_size_min 0.068
_refine_diff_density_max 1.219
_refine_diff_density_min -0.472
_refine_diff_density_rms 0.072
_refine_ls_extinction_method none
_refine_ls_goodness_of_fit_ref 1.025
_refine_ls_hydrogen_treatment constr
_refine_ls_matrix_type full
_refine_ls_number_parameters 468
_refine_ls_number_reflns 9693
_refine_ls_number_restraints 0
_refine_ls_restrained_S_all 1.025
_refine_ls_R_factor_all 0.0346
_refine_ls_R_factor_gt 0.0287
_refine_ls_shift/su_max 0.002
_refine_ls_shift/su_mean 0.000
_refine_ls_structure_factor_coef Fsqd
_refine_ls_weighting_details 'w=1/[\s^2^(Fo^2^)+(0.0361P)^2^+1.4947P] where P=(Fo^2^+2Fc^2^)/3'
_refine_ls_weighting_scheme calc
_refine_ls_wR_factor_gt 0.0718
_refine_ls_wR_factor_ref 0.0753
_reflns_Friedel_coverage 0.000
_reflns_number_gt 8597
_reflns_number_total 9693
_reflns_threshold_expression 'I > 2\s(I)'
_cod_data_source_file d5sc06132f2.cif
_cod_data_source_block mo_2318_cg_0m
_cod_depositor_comments 'Adding full bibliography for 1575851--1575858.cif.'
_cod_database_code 1575856
_olex2_refinement_description
;
1. Fixed Uiso
 At 1.2 times of:
  All C(H) groups
 At 1.5 times of:
  All C(H,H,H) groups
2.a Aromatic/amide H refined with riding coordinates:
 C4(H4), C5(H5), C7(H7), C8(H8), C15(H15), C16(H16), C18(H18), C19(H19),
 C24(H24), C25(H25), C26(H26), C27(H27), C28(H28), C33(H33), C34(H34), C35(H35),
  C36(H36), C38(H38), C39(H39), C40(H40), C41(H41), C42(H42)
2.b Idealised Me refined as rotating group:
 C43(H43A,H43B,H43C), C44(H44A,H44B,H44C)
;
_olex2_submission_special_instructions 'No special instructions were received'
_shelx_shelxl_version_number 2018/3
_shelx_space_group_comment
;
The symmetry employed for this shelxl refinement is uniquely defined
by the following loop, which should always be used as a source of
symmetry information in preference to the above space-group names.
They are only intended as comments.
;
_shelx_estimated_absorpt_t_min 0.451
_shelx_estimated_absorpt_t_max 0.842
_diffrn_measurement_ambient_temperature_device_make 'Oxford Cryostream 800'

loop_
_space_group_symop_operation_xyz
'x, y, z'
'-x, -y, -z'

loop_
_atom_site_label
_atom_site_type_symbol
_atom_site_fract_x
_atom_site_fract_y
_atom_site_fract_z
_atom_site_U_iso_or_equiv
_atom_site_adp_type
_atom_site_occupancy
_atom_site_site_symmetry_order
_atom_site_calc_flag
_atom_site_refinement_flags_posn
_atom_site_refinement_flags_adp
_atom_site_refinement_flags_occupancy
_atom_site_disorder_assembly
_atom_site_disorder_group
Br1 Br 0.82870(2) 0.60871(2) 0.90535(2) 0.02124(5) Uani 1 1 d . . . . .
Br2 Br 0.21323(2) 0.44752(2) 0.36500(2) 0.02212(5) Uani 1 1 d . . . . .
S1 S 0.36476(4) 0.12310(4) 0.76271(4) 0.02173(9) Uani 1 1 d . . . . .
S2 S 0.10485(4) 0.13774(4) 0.72495(4) 0.02814(10) Uani 1 1 d . . . . .
S3 S 0.14727(4) 0.54689(4) 0.82009(4) 0.02251(9) Uani 1 1 d . . . . .
O1 O 0.45076(14) 0.08835(13) 0.44302(14) 0.0330(3) Uani 1 1 d . . . . .
O2 O 0.44345(15) 0.87609(12) 0.85204(12) 0.0287(3) Uani 1 1 d . . . . .
C1 C 0.68812(16) 0.46068(15) 0.84717(13) 0.0172(3) Uani 1 1 d . . . . .
C2 C 0.56761(16) 0.46282(14) 0.82874(13) 0.0164(3) Uani 1 1 d . . . . .
C3 C 0.54278(16) 0.57598(15) 0.84134(13) 0.0172(3) Uani 1 1 d . . . . .
C4 C 0.49786(16) 0.61626(15) 0.92020(14) 0.0185(3) Uani 1 1 d . . . . .
H4 H 0.489000 0.573702 0.970193 0.022 Uiso 1 1 calc R U . . .
C5 C 0.46565(17) 0.71696(15) 0.92778(14) 0.0203(3) Uani 1 1 d . . . . .
H5 H 0.435013 0.742578 0.982090 0.024 Uiso 1 1 calc R U . . .
C6 C 0.47885(18) 0.77980(15) 0.85478(15) 0.0217(3) Uani 1 1 d . . . . .
C7 C 0.53071(18) 0.74541(16) 0.77947(15) 0.0220(3) Uani 1 1 d . . . . .
H7 H 0.544552 0.790953 0.732645 0.026 Uiso 1 1 calc R U . . .
C8 C 0.56200(17) 0.64488(15) 0.77303(14) 0.0197(3) Uani 1 1 d . . . . .
H8 H 0.597152 0.622025 0.721401 0.024 Uiso 1 1 calc R U . . .
C9 C 0.46578(15) 0.34996(15) 0.79766(13) 0.0162(3) Uani 1 1 d . . . . .
C10 C 0.33111(16) 0.32419(15) 0.77683(14) 0.0177(3) Uani 1 1 d . . . . .
C11 C 0.26228(16) 0.40730(15) 0.76778(14) 0.0176(3) Uani 1 1 d . . . . .
C12 C 0.23512(15) 0.46018(15) 0.68097(13) 0.0164(3) Uani 1 1 d . . . . .
C13 C 0.25240(15) 0.43346(14) 0.57909(13) 0.0170(3) Uani 1 1 d . . . . .
C14 C 0.30739(16) 0.34270(15) 0.54902(13) 0.0173(3) Uani 1 1 d . . . . .
C15 C 0.42843(16) 0.37792(15) 0.54623(14) 0.0193(3) Uani 1 1 d . . . . .
H15 H 0.476573 0.460191 0.567504 0.023 Uiso 1 1 calc R U . . .
C16 C 0.48095(17) 0.29613(16) 0.51317(15) 0.0222(3) Uani 1 1 d . . . . .
H16 H 0.564315 0.322351 0.513159 0.027 Uiso 1 1 calc R U . . .
C17 C 0.41043(18) 0.17633(16) 0.48038(16) 0.0232(3) Uani 1 1 d . . . . .
C18 C 0.28940(17) 0.13881(16) 0.48422(16) 0.0247(4) Uani 1 1 d . . . . .
H18 H 0.241746 0.056475 0.463369 0.030 Uiso 1.00(5) 1 calc R U . A 2
C19 C 0.23876(16) 0.22125(15) 0.51832(15) 0.0206(3) Uani 1 1 d . . . . .
H19 H 0.156623 0.194945 0.520844 0.025 Uiso 1 1 calc R U . . .
C20 C 0.21286(16) 0.49345(15) 0.50822(13) 0.0185(3) Uani 1 1 d . . . . .
C21 C 0.16522(16) 0.58625(15) 0.53284(14) 0.0197(3) Uani 1 1 d . . . . .
C22 C 0.14869(16) 0.61266(15) 0.63374(14) 0.0193(3) Uani 1 1 d . . . . .
C23 C 0.17781(16) 0.54227(15) 0.70226(14) 0.0184(3) Uani 1 1 d . . . . .
C24 C 0.10658(17) 0.70643(18) 0.66197(16) 0.0250(4) Uani 1 1 d . . . . .
H24 H 0.094294 0.723496 0.728823 0.030 Uiso 1 1 calc R U . . .
C25 C 0.08309(19) 0.77350(19) 0.59377(18) 0.0300(4) Uani 1 1 d . . . . .
H25 H 0.058525 0.838723 0.615191 0.036 Uiso 1 1 calc R U . . .
C26 C 0.09537(19) 0.74566(19) 0.49287(18) 0.0295(4) Uani 1 1 d . . . . .
H26 H 0.076694 0.790862 0.445208 0.035 Uiso 1 1 calc R U . . .
C27 C 0.13419(17) 0.65358(17) 0.46201(16) 0.0249(4) Uani 1 1 d . . . . .
H27 H 0.140342 0.634749 0.392596 0.030 Uiso 1 1 calc R U . . .
C28 C 0.21610(17) 0.44406(16) 0.84402(15) 0.0222(3) Uani 1 1 d . . . . .
H28 H 0.221483 0.415469 0.904792 0.027 Uiso 1 1 calc R U . . .
C29 C 0.26900(16) 0.20705(16) 0.76196(15) 0.0208(3) Uani 1 1 d . . . . .
C30 C 0.49503(16) 0.24741(15) 0.78994(14) 0.0178(3) Uani 1 1 d . . . . .
C31 C 0.61864(16) 0.24544(15) 0.80294(14) 0.0191(3) Uani 1 1 d . . . . .
C32 C 0.71816(16) 0.35568(16) 0.83143(14) 0.0192(3) Uani 1 1 d . . . . .
C33 C 0.84095(17) 0.35452(18) 0.84106(16) 0.0249(4) Uani 1 1 d . . . . .
H33 H 0.909370 0.427274 0.861238 0.030 Uiso 1 1 calc R U . . .
C34 C 0.86203(19) 0.24962(19) 0.82159(17) 0.0295(4) Uani 1 1 d . . . . .
H34 H 0.944108 0.250482 0.826351 0.035 Uiso 1 1 calc R U . . .
C35 C 0.7635(2) 0.14138(19) 0.79476(17) 0.0293(4) Uani 1 1 d . . . . .
H35 H 0.779370 0.069460 0.782166 0.035 Uiso 1 1 calc R U . . .
C36 C 0.64374(18) 0.13899(17) 0.78661(16) 0.0256(4) Uani 1 1 d . . . . .
H36 H 0.577781 0.065583 0.769959 0.031 Uiso 1 1 calc R U . . .
C37 C 0.09729(17) 0.05594(15) 0.81814(15) 0.0196(3) Uani 1 1 d . . . . .
C38 C -0.00563(18) -0.05048(17) 0.78006(16) 0.0252(4) Uani 1 1 d . . . . .
H38 H -0.067781 -0.075534 0.707718 0.030 Uiso 1 1 calc R U . . .
C39 C -0.0176(2) -0.11973(17) 0.84727(18) 0.0322(4) Uani 1 1 d . . . . .
H39 H -0.088696 -0.191709 0.821276 0.039 Uiso 1 1 calc R U . . .
C40 C 0.0740(2) -0.0848(2) 0.95291(19) 0.0366(5) Uani 1 1 d . . . . .
H40 H 0.067721 -0.134162 0.997928 0.044 Uiso 1 1 calc R U . . .
C41 C 0.1749(2) 0.0235(2) 0.99182(17) 0.0317(4) Uani 1 1 d . . . . .
H41 H 0.236538 0.048788 1.064430 0.038 Uiso 1 1 calc R U . . .
C42 C 0.18653(17) 0.09516(16) 0.92547(16) 0.0237(4) Uani 1 1 d . . . . .
H42 H 0.254334 0.169774 0.952951 0.028 Uiso 1 1 calc R U . . .
C43 C 0.5831(2) 0.1233(2) 0.45907(19) 0.0324(4) Uani 1 1 d . . . . .
H43A H 0.600665 0.174884 0.415105 0.049 Uiso 1 1 calc R U . . .
H43B H 0.602988 0.052581 0.436378 0.049 Uiso 1 1 calc R U . . .
H43C H 0.635866 0.166234 0.536670 0.049 Uiso 1 1 calc R U . . .
C44 C 0.3642(2) 0.89471(19) 0.91066(19) 0.0325(4) Uani 1 1 d . . . . .
H44A H 0.290376 0.821616 0.887461 0.049 Uiso 1 1 calc R U . . .
H44B H 0.335083 0.958679 0.895099 0.049 Uiso 1 1 calc R U . . .
H44C H 0.413187 0.916542 0.989441 0.049 Uiso 1 1 calc R U . . .
Br3 Br 0.1895(8) -0.0072(7) 0.4663(7) 0.028(3) Uiso 0.0244(11) 1 d . . . B 1

loop_
_atom_site_aniso_label
_atom_site_aniso_U_11
_atom_site_aniso_U_22
_atom_site_aniso_U_33
_atom_site_aniso_U_23
_atom_site_aniso_U_13
_atom_site_aniso_U_12
Br1 0.01930(8) 0.02110(9) 0.01887(8) 0.00600(6) 0.00802(6) 0.00022(6)
Br2 0.02520(9) 0.02568(9) 0.01583(8) 0.00741(6) 0.00939(7) 0.00740(7)
S1 0.01913(19) 0.01722(19) 0.0276(2) 0.01037(16) 0.00720(16) 0.00439(15)
S2 0.01680(19) 0.0290(2) 0.0389(3) 0.0216(2) 0.00706(18) 0.00497(17)
S3 0.0236(2) 0.0267(2) 0.0236(2) 0.00835(17) 0.01571(17) 0.01061(17)
O1 0.0238(7) 0.0219(7) 0.0496(9) 0.0023(6) 0.0131(6) 0.0106(5)
O2 0.0418(8) 0.0219(6) 0.0311(7) 0.0130(6) 0.0173(6) 0.0171(6)
C1 0.0177(7) 0.0180(7) 0.0149(7) 0.0057(6) 0.0075(6) 0.0030(6)
C2 0.0182(7) 0.0169(7) 0.0144(7) 0.0055(6) 0.0079(6) 0.0046(6)
C3 0.0181(7) 0.0165(7) 0.0155(7) 0.0047(6) 0.0065(6) 0.0043(6)
C4 0.0215(8) 0.0182(7) 0.0160(7) 0.0068(6) 0.0081(6) 0.0055(6)
C5 0.0240(8) 0.0203(8) 0.0164(7) 0.0048(6) 0.0084(6) 0.0079(7)
C6 0.0264(9) 0.0162(7) 0.0201(8) 0.0057(6) 0.0065(7) 0.0072(7)
C7 0.0275(9) 0.0197(8) 0.0191(8) 0.0096(6) 0.0094(7) 0.0058(7)
C8 0.0233(8) 0.0180(8) 0.0175(7) 0.0058(6) 0.0104(6) 0.0041(6)
C9 0.0174(7) 0.0179(7) 0.0139(7) 0.0062(6) 0.0076(6) 0.0046(6)
C10 0.0181(7) 0.0202(8) 0.0165(7) 0.0088(6) 0.0079(6) 0.0057(6)
C11 0.0175(7) 0.0192(7) 0.0178(7) 0.0080(6) 0.0090(6) 0.0050(6)
C12 0.0148(7) 0.0177(7) 0.0169(7) 0.0058(6) 0.0077(6) 0.0044(6)
C13 0.0161(7) 0.0169(7) 0.0169(7) 0.0046(6) 0.0075(6) 0.0037(6)
C14 0.0188(7) 0.0186(7) 0.0147(7) 0.0053(6) 0.0072(6) 0.0063(6)
C15 0.0204(8) 0.0182(8) 0.0184(8) 0.0043(6) 0.0095(6) 0.0043(6)
C16 0.0199(8) 0.0226(8) 0.0234(8) 0.0043(7) 0.0106(7) 0.0063(7)
C17 0.0222(8) 0.0212(8) 0.0254(9) 0.0044(7) 0.0081(7) 0.0098(7)
C18 0.0206(8) 0.0170(8) 0.0314(10) 0.0068(7) 0.0061(7) 0.0043(6)
C19 0.0162(7) 0.0195(8) 0.0240(8) 0.0070(6) 0.0069(6) 0.0043(6)
C20 0.0181(7) 0.0206(8) 0.0152(7) 0.0057(6) 0.0067(6) 0.0044(6)
C21 0.0167(7) 0.0203(8) 0.0210(8) 0.0076(6) 0.0064(6) 0.0052(6)
C22 0.0148(7) 0.0210(8) 0.0212(8) 0.0067(6) 0.0062(6) 0.0059(6)
C23 0.0165(7) 0.0205(8) 0.0187(8) 0.0054(6) 0.0090(6) 0.0057(6)
C24 0.0198(8) 0.0295(9) 0.0264(9) 0.0069(7) 0.0083(7) 0.0120(7)
C25 0.0245(9) 0.0297(10) 0.0387(11) 0.0119(8) 0.0092(8) 0.0165(8)
C26 0.0246(9) 0.0323(10) 0.0353(11) 0.0175(9) 0.0078(8) 0.0148(8)
C27 0.0214(8) 0.0302(9) 0.0235(9) 0.0133(7) 0.0063(7) 0.0093(7)
C28 0.0241(8) 0.0259(9) 0.0219(8) 0.0108(7) 0.0135(7) 0.0092(7)
C29 0.0167(7) 0.0221(8) 0.0257(9) 0.0129(7) 0.0083(7) 0.0058(6)
C30 0.0187(7) 0.0161(7) 0.0165(7) 0.0060(6) 0.0064(6) 0.0031(6)
C31 0.0200(8) 0.0210(8) 0.0173(7) 0.0075(6) 0.0072(6) 0.0076(6)
C32 0.0187(8) 0.0230(8) 0.0174(7) 0.0080(6) 0.0085(6) 0.0070(6)
C33 0.0186(8) 0.0299(9) 0.0278(9) 0.0105(7) 0.0106(7) 0.0084(7)
C34 0.0222(9) 0.0374(11) 0.0329(10) 0.0118(8) 0.0111(8) 0.0158(8)
C35 0.0295(10) 0.0295(10) 0.0316(10) 0.0089(8) 0.0096(8) 0.0175(8)
C36 0.0249(9) 0.0225(9) 0.0281(9) 0.0082(7) 0.0074(7) 0.0098(7)
C37 0.0208(8) 0.0165(7) 0.0263(8) 0.0090(6) 0.0131(7) 0.0077(6)
C38 0.0243(9) 0.0216(8) 0.0242(9) 0.0038(7) 0.0094(7) 0.0026(7)
C39 0.0343(10) 0.0194(9) 0.0355(11) 0.0079(8) 0.0150(9) -0.0021(8)
C40 0.0384(11) 0.0360(11) 0.0339(11) 0.0200(9) 0.0152(9) 0.0030(9)
C41 0.0288(10) 0.0361(11) 0.0255(9) 0.0120(8) 0.0094(8) 0.0043(8)
C42 0.0195(8) 0.0215(8) 0.0281(9) 0.0065(7) 0.0109(7) 0.0039(7)
C43 0.0252(9) 0.0325(10) 0.0414(12) 0.0089(9) 0.0132(9) 0.0148(8)
C44 0.0393(11) 0.0271(10) 0.0381(11) 0.0118(8) 0.0176(9) 0.0184(9)

loop_
_atom_type_symbol
_atom_type_description
_atom_type_scat_dispersion_real
_atom_type_scat_dispersion_imag
_atom_type_scat_source
C C 0.0033 0.0016 'International Tables Vol C Tables 4.2.6.8 and 6.1.1.4'
H H 0.0000 0.0000 'International Tables Vol C Tables 4.2.6.8 and 6.1.1.4'
Br Br -0.2901 2.4595 'International Tables Vol C Tables 4.2.6.8 and 6.1.1.4'
O O 0.0106 0.0060 'International Tables Vol C Tables 4.2.6.8 and 6.1.1.4'
S S 0.1246 0.1234 'International Tables Vol C Tables 4.2.6.8 and 6.1.1.4'

loop_
_geom_angle_atom_site_label_1
_geom_angle_atom_site_label_2
_geom_angle_atom_site_label_3
_geom_angle
_geom_angle_site_symmetry_1
_geom_angle_site_symmetry_3
_geom_angle_publ_flag
C30 S1 C29 91.14(8) . . ?
C29 S2 C37 103.09(8) . . ?
C28 S3 C23 91.07(8) . . ?
C17 O1 C43 116.65(15) . . ?
C6 O2 C44 116.28(15) . . ?
C2 C1 Br1 118.37(13) . . ?
C2 C1 C32 124.97(15) . . ?
C32 C1 Br1 116.59(12) . . ?
C1 C2 C3 121.80(15) . . ?
C1 C2 C9 116.90(15) . . ?
C9 C2 C3 121.30(15) . . ?
C4 C3 C2 121.26(15) . . ?
C4 C3 C8 117.55(16) . . ?
C8 C3 C2 121.18(15) . . ?
C3 C4 H4 119.0 . . ?
C5 C4 C3 121.91(16) . . ?
C5 C4 H4 119.0 . . ?
C4 C5 H5 120.4 . . ?
C4 C5 C6 119.22(16) . . ?
C6 C5 H5 120.4 . . ?
O2 C6 C5 123.50(16) . . ?
O2 C6 C7 116.58(16) . . ?
C5 C6 C7 119.92(16) . . ?
C6 C7 H7 120.0 . . ?
C8 C7 C6 119.93(16) . . ?
C8 C7 H7 120.0 . . ?
C3 C8 H8 119.4 . . ?
C7 C8 C3 121.27(16) . . ?
C7 C8 H8 119.4 . . ?
C2 C9 C10 129.67(15) . . ?
C30 C9 C2 118.84(15) . . ?
C30 C9 C10 111.41(14) . . ?
C9 C10 C11 127.22(15) . . ?
C29 C10 C9 111.49(15) . . ?
C29 C10 C11 121.26(15) . . ?
C12 C11 C10 126.31(14) . . ?
C28 C11 C10 122.22(15) . . ?
C28 C11 C12 111.46(15) . . ?
C13 C12 C11 128.92(15) . . ?
C23 C12 C11 111.48(14) . . ?
C23 C12 C13 119.49(15) . . ?
C12 C13 C14 122.21(15) . . ?
C20 C13 C12 117.10(15) . . ?
C20 C13 C14 120.68(15) . . ?
C15 C14 C13 119.93(15) . . ?
C15 C14 C19 118.05(16) . . ?
C19 C14 C13 121.96(15) . . ?
C14 C15 H15 119.0 . . ?
C16 C15 C14 121.94(16) . . ?
C16 C15 H15 119.0 . . ?
C15 C16 H16 120.4 . . ?
C17 C16 C15 119.25(16) . . ?
C17 C16 H16 120.4 . . ?
O1 C17 C16 124.24(17) . . ?
O1 C17 C18 115.94(16) . . ?
C16 C17 C18 119.82(17) . . ?
C17 C18 H18 119.9 . . ?
C17 C18 Br3 128.8(3) . . ?
C19 C18 C17 120.29(17) . . ?
C19 C18 H18 119.9 . . ?
C19 C18 Br3 110.5(3) . . ?
C14 C19 H19 119.7 . . ?
C18 C19 C14 120.62(16) . . ?
C18 C19 H19 119.7 . . ?
C13 C20 Br2 118.85(13) . . ?
C13 C20 C21 124.30(15) . . ?
C21 C20 Br2 116.79(12) . . ?
C22 C21 C20 118.26(15) . . ?
C27 C21 C20 123.48(16) . . ?
C27 C21 C22 118.26(16) . . ?
C21 C22 C23 117.21(15) . . ?
C24 C22 C21 119.48(16) . . ?
C24 C22 C23 123.30(16) . . ?
C12 C23 S3 111.96(13) . . ?
C12 C23 C22 123.03(15) . . ?
C22 C23 S3 125.02(13) . . ?
C22 C24 H24 119.6 . . ?
C25 C24 C22 120.75(18) . . ?
C25 C24 H24 119.6 . . ?
C24 C25 H25 120.0 . . ?
C24 C25 C26 120.02(18) . . ?
C26 C25 H25 120.0 . . ?
C25 C26 H26 119.7 . . ?
C27 C26 C25 120.68(18) . . ?
C27 C26 H26 119.7 . . ?
C21 C27 H27 119.6 . . ?
C26 C27 C21 120.71(18) . . ?
C26 C27 H27 119.6 . . ?
S3 C28 H28 123.1 . . ?
C11 C28 S3 113.84(14) . . ?
C11 C28 H28 123.1 . . ?
S1 C29 S2 120.20(10) . . ?
C10 C29 S1 113.30(13) . . ?
C10 C29 S2 125.84(14) . . ?
C9 C30 S1 112.50(13) . . ?
C9 C30 C31 123.66(15) . . ?
C31 C30 S1 123.84(13) . . ?
C32 C31 C30 117.47(15) . . ?
C36 C31 C30 122.57(16) . . ?
C36 C31 C32 119.95(16) . . ?
C31 C32 C1 117.86(15) . . ?
C31 C32 C33 118.01(16) . . ?
C33 C32 C1 124.13(16) . . ?
C32 C33 H33 119.5 . . ?
C34 C33 C32 120.94(18) . . ?
C34 C33 H33 119.5 . . ?
C33 C34 H34 119.7 . . ?
C33 C34 C35 120.60(18) . . ?
C35 C34 H34 119.7 . . ?
C34 C35 H35 119.9 . . ?
C36 C35 C34 120.18(18) . . ?
C36 C35 H35 119.9 . . ?
C31 C36 H36 119.9 . . ?
C35 C36 C31 120.28(18) . . ?
C35 C36 H36 119.9 . . ?
C38 C37 S2 116.64(14) . . ?
C38 C37 C42 120.21(17) . . ?
C42 C37 S2 123.13(13) . . ?
C37 C38 H38 119.9 . . ?
C39 C38 C37 120.11(18) . . ?
C39 C38 H38 119.9 . . ?
C38 C39 H39 119.8 . . ?
C38 C39 C40 120.45(18) . . ?
C40 C39 H39 119.8 . . ?
C39 C40 H40 120.4 . . ?
C39 C40 C41 119.23(19) . . ?
C41 C40 H40 120.4 . . ?
C40 C41 H41 119.6 . . ?
C42 C41 C40 120.76(19) . . ?
C42 C41 H41 119.6 . . ?
C37 C42 H42 120.4 . . ?
C41 C42 C37 119.14(17) . . ?
C41 C42 H42 120.4 . . ?
O1 C43 H43A 109.5 . . ?
O1 C43 H43B 109.5 . . ?
O1 C43 H43C 109.5 . . ?
H43A C43 H43B 109.5 . . ?
H43A C43 H43C 109.5 . . ?
H43B C43 H43C 109.5 . . ?
O2 C44 H44A 109.5 . . ?
O2 C44 H44B 109.5 . . ?
O2 C44 H44C 109.5 . . ?
H44A C44 H44B 109.5 . . ?
H44A C44 H44C 109.5 . . ?
H44B C44 H44C 109.5 . . ?

loop_
_geom_bond_atom_site_label_1
_geom_bond_atom_site_label_2
_geom_bond_distance
_geom_bond_site_symmetry_2
_geom_bond_publ_flag
Br1 C1 1.9155(17) . ?
Br2 C20 1.9053(17) . ?
S1 C29 1.7323(18) . ?
S1 C30 1.7295(17) . ?
S2 C29 1.7521(18) . ?
S2 C37 1.7763(18) . ?
S3 C23 1.7321(17) . ?
S3 C28 1.7187(19) . ?
O1 C17 1.369(2) . ?
O1 C43 1.438(2) . ?
O2 C6 1.369(2) . ?
O2 C44 1.435(3) . ?
C1 C2 1.378(2) . ?
C1 C32 1.429(2) . ?
C2 C3 1.493(2) . ?
C2 C9 1.449(2) . ?
C3 C4 1.394(2) . ?
C3 C8 1.404(2) . ?
C4 H4 0.9500 . ?
C4 C5 1.391(2) . ?
C5 H5 0.9500 . ?
C5 C6 1.394(2) . ?
C6 C7 1.394(3) . ?
C7 H7 0.9500 . ?
C7 C8 1.384(3) . ?
C8 H8 0.9500 . ?
C9 C10 1.459(2) . ?
C9 C30 1.394(2) . ?
C10 C11 1.477(2) . ?
C10 C29 1.372(2) . ?
C11 C12 1.450(2) . ?
C11 C28 1.363(2) . ?
C12 C13 1.440(2) . ?
C12 C23 1.396(2) . ?
C13 C14 1.491(2) . ?
C13 C20 1.375(2) . ?
C14 C15 1.392(2) . ?
C14 C19 1.397(2) . ?
C15 H15 0.9500 . ?
C15 C16 1.392(2) . ?
C16 H16 0.9500 . ?
C16 C17 1.382(3) . ?
C17 C18 1.400(3) . ?
C18 H18 0.9500 . ?
C18 C19 1.386(3) . ?
C18 Br3 1.785(9) . ?
C19 H19 0.9500 . ?
C20 C21 1.434(2) . ?
C21 C22 1.422(2) . ?
C21 C27 1.421(2) . ?
C22 C23 1.425(2) . ?
C22 C24 1.410(3) . ?
C24 H24 0.9500 . ?
C24 C25 1.376(3) . ?
C25 H25 0.9500 . ?
C25 C26 1.399(3) . ?
C26 H26 0.9500 . ?
C26 C27 1.375(3) . ?
C27 H27 0.9500 . ?
C28 H28 0.9500 . ?
C30 C31 1.426(2) . ?
C31 C32 1.420(2) . ?
C31 C36 1.415(2) . ?
C32 C33 1.422(2) . ?
C33 H33 0.9500 . ?
C33 C34 1.375(3) . ?
C34 H34 0.9500 . ?
C34 C35 1.402(3) . ?
C35 H35 0.9500 . ?
C35 C36 1.379(3) . ?
C36 H36 0.9500 . ?
C37 C38 1.391(2) . ?
C37 C42 1.395(3) . ?
C38 H38 0.9500 . ?
C38 C39 1.381(3) . ?
C39 H39 0.9500 . ?
C39 C40 1.393(3) . ?
C40 H40 0.9500 . ?
C40 C41 1.394(3) . ?
C41 H41 0.9500 . ?
C41 C42 1.392(3) . ?
C42 H42 0.9500 . ?
C43 H43A 0.9800 . ?
C43 H43B 0.9800 . ?
C43 H43C 0.9800 . ?
C44 H44A 0.9800 . ?
C44 H44B 0.9800 . ?
C44 H44C 0.9800 . ?

loop_
_geom_torsion_atom_site_label_1
_geom_torsion_atom_site_label_2
_geom_torsion_atom_site_label_3
_geom_torsion_atom_site_label_4
_geom_torsion
_geom_torsion_site_symmetry_1
_geom_torsion_site_symmetry_2
_geom_torsion_site_symmetry_3
_geom_torsion_site_symmetry_4
_geom_torsion_publ_flag
Br1 C1 C2 C3 6.7(2) . . . . ?
Br1 C1 C2 C9 -172.60(11) . . . . ?
Br1 C1 C32 C31 171.47(12) . . . . ?
Br1 C1 C32 C33 -9.4(2) . . . . ?
Br2 C20 C21 C22 172.31(12) . . . . ?
Br2 C20 C21 C27 -8.0(2) . . . . ?
S1 C30 C31 C32 -176.40(13) . . . . ?
S1 C30 C31 C36 4.8(2) . . . . ?
S2 C37 C38 C39 179.37(16) . . . . ?
S2 C37 C42 C41 -178.24(15) . . . . ?
O1 C17 C18 C19 -178.41(18) . . . . ?
O1 C17 C18 Br3 10.1(4) . . . . ?
O2 C6 C7 C8 -176.31(17) . . . . ?
C1 C2 C3 C4 -116.55(19) . . . . ?
C1 C2 C3 C8 64.4(2) . . . . ?
C1 C2 C9 C10 177.57(16) . . . . ?
C1 C2 C9 C30 1.0(2) . . . . ?
C1 C32 C33 C34 -178.07(18) . . . . ?
C2 C1 C32 C31 -5.2(3) . . . . ?
C2 C1 C32 C33 173.90(17) . . . . ?
C2 C3 C4 C5 -175.32(16) . . . . ?
C2 C3 C8 C7 175.47(16) . . . . ?
C2 C9 C10 C11 9.2(3) . . . . ?
C2 C9 C10 C29 -172.82(16) . . . . ?
C2 C9 C30 S1 175.19(12) . . . . ?
C2 C9 C30 C31 -4.9(2) . . . . ?
C3 C2 C9 C10 -1.7(3) . . . . ?
C3 C2 C9 C30 -178.31(15) . . . . ?
C3 C4 C5 C6 -0.2(3) . . . . ?
C4 C3 C8 C7 -3.6(3) . . . . ?
C4 C5 C6 O2 176.46(17) . . . . ?
C4 C5 C6 C7 -3.7(3) . . . . ?
C5 C6 C7 C8 3.8(3) . . . . ?
C6 C7 C8 C3 -0.1(3) . . . . ?
C8 C3 C4 C5 3.7(3) . . . . ?
C9 C2 C3 C4 62.7(2) . . . . ?
C9 C2 C3 C8 -116.30(18) . . . . ?
C9 C10 C11 C12 68.1(2) . . . . ?
C9 C10 C11 C28 -111.7(2) . . . . ?
C9 C10 C29 S1 -4.22(19) . . . . ?
C9 C10 C29 S2 -174.86(13) . . . . ?
C9 C30 C31 C32 3.7(3) . . . . ?
C9 C30 C31 C36 -175.11(17) . . . . ?
C10 C9 C30 S1 -1.97(18) . . . . ?
C10 C9 C30 C31 177.94(15) . . . . ?
C10 C11 C12 C13 9.1(3) . . . . ?
C10 C11 C12 C23 -175.01(16) . . . . ?
C10 C11 C28 S3 176.61(13) . . . . ?
C11 C10 C29 S1 173.88(13) . . . . ?
C11 C10 C29 S2 3.2(3) . . . . ?
C11 C12 C13 C14 -1.5(3) . . . . ?
C11 C12 C13 C20 176.93(16) . . . . ?
C11 C12 C23 S3 -4.29(18) . . . . ?
C11 C12 C23 C22 175.82(15) . . . . ?
C12 C11 C28 S3 -3.2(2) . . . . ?
C12 C13 C14 C15 -109.96(19) . . . . ?
C12 C13 C14 C19 73.0(2) . . . . ?
C12 C13 C20 Br2 -172.10(12) . . . . ?
C12 C13 C20 C21 5.0(2) . . . . ?
C13 C12 C23 S3 172.07(12) . . . . ?
C13 C12 C23 C22 -7.8(3) . . . . ?
C13 C14 C15 C16 -176.62(16) . . . . ?
C13 C14 C19 C18 175.94(17) . . . . ?
C13 C20 C21 C22 -4.8(3) . . . . ?
C13 C20 C21 C27 174.88(17) . . . . ?
C14 C13 C20 Br2 6.3(2) . . . . ?
C14 C13 C20 C21 -176.58(15) . . . . ?
C14 C15 C16 C17 1.1(3) . . . . ?
C15 C14 C19 C18 -1.2(3) . . . . ?
C15 C16 C17 O1 177.81(18) . . . . ?
C15 C16 C17 C18 -2.1(3) . . . . ?
C16 C17 C18 C19 1.5(3) . . . . ?
C16 C17 C18 Br3 -169.9(4) . . . . ?
C17 C18 C19 C14 0.2(3) . . . . ?
C19 C14 C15 C16 0.6(3) . . . . ?
C20 C13 C14 C15 71.7(2) . . . . ?
C20 C13 C14 C19 -105.4(2) . . . . ?
C20 C21 C22 C23 -1.6(2) . . . . ?
C20 C21 C22 C24 177.62(16) . . . . ?
C20 C21 C27 C26 -176.49(17) . . . . ?
C21 C22 C23 S3 -172.02(13) . . . . ?
C21 C22 C23 C12 7.9(2) . . . . ?
C21 C22 C24 C25 -0.9(3) . . . . ?
C22 C21 C27 C26 3.2(3) . . . . ?
C22 C24 C25 C26 2.9(3) . . . . ?
C23 S3 C28 C11 0.65(15) . . . . ?
C23 C12 C13 C14 -177.13(15) . . . . ?
C23 C12 C13 C20 1.3(2) . . . . ?
C23 C22 C24 C25 178.26(18) . . . . ?
C24 C22 C23 S3 8.8(3) . . . . ?
C24 C22 C23 C12 -171.32(17) . . . . ?
C24 C25 C26 C27 -1.8(3) . . . . ?
C25 C26 C27 C21 -1.3(3) . . . . ?
C27 C21 C22 C23 178.68(16) . . . . ?
C27 C21 C22 C24 -2.1(2) . . . . ?
C28 S3 C23 C12 2.17(14) . . . . ?
C28 S3 C23 C22 -177.94(16) . . . . ?
C28 C11 C12 C13 -171.16(16) . . . . ?
C28 C11 C12 C23 4.8(2) . . . . ?
C29 S1 C30 C9 -0.29(14) . . . . ?
C29 S1 C30 C31 179.79(15) . . . . ?
C29 S2 C37 C38 -147.74(15) . . . . ?
C29 S2 C37 C42 33.84(17) . . . . ?
C29 C10 C11 C12 -109.7(2) . . . . ?
C29 C10 C11 C28 70.5(2) . . . . ?
C30 S1 C29 S2 173.90(12) . . . . ?
C30 S1 C29 C10 2.67(15) . . . . ?
C30 C9 C10 C11 -174.01(16) . . . . ?
C30 C9 C10 C29 3.9(2) . . . . ?
C30 C31 C32 C1 1.2(2) . . . . ?
C30 C31 C32 C33 -177.95(16) . . . . ?
C30 C31 C36 C35 176.68(18) . . . . ?
C31 C32 C33 C34 1.1(3) . . . . ?
C32 C1 C2 C3 -176.64(15) . . . . ?
C32 C1 C2 C9 4.0(2) . . . . ?
C32 C31 C36 C35 -2.1(3) . . . . ?
C32 C33 C34 C35 -1.8(3) . . . . ?
C33 C34 C35 C36 0.6(3) . . . . ?
C34 C35 C36 C31 1.4(3) . . . . ?
C36 C31 C32 C1 -179.93(16) . . . . ?
C36 C31 C32 C33 0.9(3) . . . . ?
C37 S2 C29 S1 56.54(13) . . . . ?
C37 S2 C29 C10 -133.40(16) . . . . ?
C37 C38 C39 C40 -1.0(3) . . . . ?
C38 C37 C42 C41 3.4(3) . . . . ?
C38 C39 C40 C41 2.8(4) . . . . ?
C39 C40 C41 C42 -1.5(4) . . . . ?
C40 C41 C42 C37 -1.5(3) . . . . ?
C42 C37 C38 C39 -2.2(3) . . . . ?
C43 O1 C17 C16 12.3(3) . . . . ?
C43 O1 C17 C18 -167.78(18) . . . . ?
C44 O2 C6 C5 -14.0(3) . . . . ?
C44 O2 C6 C7 166.07(17) . . . . ?
Br3 C18 C19 C14 173.1(3) . . . . ?
